data_1509799
loop_
_publ_author_name
'Chaminade, J.P.'
'Vlasse, M.'
'Saux, M.'
'Pouchard, M.'

_publ_section_title
;
 La structure cristalline de l'oxyfluorure d'argent et de niobium Ag2 Nb2
 O5 F2
;
_journal_name_full 'Revue de Chimie Minerale'
_journal_page_first 429
_journal_page_last 434
_journal_volume 14
_journal_year 1977
_chemical_formula_sum 'Ag2 F2 Nb2 O5'
_chemical_name_systematic 'Ag2 Nb2 O5 F2'
_space_group_IT_number 46
_symmetry_space_group_name_Hall 'I 2 -2a'
_symmetry_space_group_name_H-M 'I m a 2'
_cell_angle_alpha 90
_cell_angle_beta 90
_cell_angle_gamma 90
_cell_formula_units_Z 4
_cell_length_a 7.42
_cell_length_b 7.68
_cell_length_c 10.46
_cell_volume 596.069
_citation_journal_id_ASTM RVCMA8
_cod_data_source_file silver2-3_69.cif
_cod_data_source_block Ag2F2Nb2O5
_cod_original_cell_volume 596.0694
_cod_database_code 1509799

loop_
_symmetry_equiv_pos_as_xyz
x,y,z
-x,-y,z
-x+1/2,y,z
x+1/2,-y,z
x+1/2,y+1/2,z+1/2
-x+1/2,-y+1/2,z+1/2
-x+1,y+1/2,z+1/2
x+1,-y+1/2,z+1/2

loop_
_atom_site_label
_atom_site_type_symbol
_atom_site_fract_x
_atom_site_fract_y
_atom_site_fract_z
_atom_site_occupancy
_atom_site_U_iso_or_equiv
F4 F-1 0.065 0.778 0.367 0.2857 0.0
O4 O-2 0.065 0.778 0.367 0.7143 0.0
F1 F-1 0.25 0.089 0.005 0.2857 0.0
Nb1 Nb+5 0 0 0 1 0.0
O5 O-2 0.25 0.523 0.164 0.7143 0.0
F2 F-1 0.25 0.528 0.842 0.2857 0.0
Ag2 Ag+1 0.25 0.2522 0.2577 1 0.0
O2 O-2 0.25 0.528 0.842 0.7143 0.0
Nb2 Nb+5 0.25 0.7332 0.2495 1 0.0
O3 O-2 0.064 0.832 0.113 0.7143 0.0
F3 F-1 0.064 0.832 0.113 0.2857 0.0
F5 F-1 0.25 0.523 0.164 0.2857 0.0
Ag1 Ag+1 0.5 0.5 0.9983 1 0.0
O1 O-2 0.25 0.089 0.005 0.7143 0.0
